data_1515884
loop_
_publ_author_name
'Sindlinger, Christian P.'
'Wesemann, Lars'

_publ_section_title
;
 Hydrogen abstraction from organotin di- and trihydrides by N-heterocyclic
 carbenes: a new method for the preparation of NHC adducts to tin(ii)
 species and observation of an isomer of a hexastannabenzene derivative
 [R6Sn6]
;
_journal_issue 7
_journal_name_full 'Chemical Science'
_journal_page_first 2739
_journal_paper_doi 10.1039/c4sc00365a
_journal_volume 5
_journal_year 2014
_chemical_formula_sum 'C104 H154 Sn6'
_chemical_formula_weight 2116.41
_space_group_crystal_system monoclinic
_space_group_IT_number 14
_space_group_name_Hall '-P 2ybc'
_space_group_name_H-M_alt 'P 1 21/c 1'
_symmetry_space_group_name_Hall '-P 2ybc'
_symmetry_space_group_name_H-M 'P 1 21/c 1'
_atom_sites_solution_hydrogens geom
_atom_sites_solution_primary direct
_atom_sites_solution_secondary difmap
_cell_angle_alpha 90
_cell_angle_beta 97.259(2)
_cell_angle_gamma 90
_cell_formula_units_Z 4
_cell_length_a 15.8297(6)
_cell_length_b 14.7507(6)
_cell_length_c 43.5163(17)
_cell_measurement_temperature 100.(2)
_cell_volume 10079.6(7)
_computing_cell_refinement 'APEX2 v2011.8-0 (Bruker AXS)'
_computing_data_collection 'Bruker APEX2duo'
_computing_data_reduction 'SAINT V7.68A (Bruker AXS, 2009)'
_computing_structure_refinement 'SHELXL-97 (Sheldrick, 2008)'
_computing_structure_solution 'SHELXS-97 (Sheldrick, 2008)'
_diffrn_ambient_temperature 100.(2)
_diffrn_measured_fraction_theta_full 0.998
_diffrn_measured_fraction_theta_max 0.998
_diffrn_measurement_device_type 'Bruker APEX-IIduo CCD'
_diffrn_measurement_method '\f and \w scans'
_diffrn_radiation_monochromator graphite
_diffrn_radiation_type MoK\a
_diffrn_radiation_wavelength 0.71073
_diffrn_reflns_av_R_equivalents 0.0624
_diffrn_reflns_av_sigmaI/netI 0.0506
_diffrn_reflns_limit_h_max 20
_diffrn_reflns_limit_h_min -20
_diffrn_reflns_limit_k_max 19
_diffrn_reflns_limit_k_min -19
_diffrn_reflns_limit_l_max 56
_diffrn_reflns_limit_l_min -56
_diffrn_reflns_number 135340
_diffrn_reflns_theta_full 27.53
_diffrn_reflns_theta_max 27.53
_diffrn_reflns_theta_min 1.30
_diffrn_source_type microsource
_exptl_absorpt_coefficient_mu 1.506
_exptl_absorpt_correction_T_max 0.96
_exptl_absorpt_correction_T_min 0.70
_exptl_absorpt_correction_type numerical
_exptl_absorpt_process_details 'SADABS V2008/1 (Bruker AXS)'
_exptl_crystal_density_diffrn 1.395
_exptl_crystal_density_method 'not measured'
_exptl_crystal_F_000 4312
_exptl_crystal_size_max 0.260
_exptl_crystal_size_mid 0.060
_exptl_crystal_size_min 0.030
_refine_diff_density_max 1.495
_refine_diff_density_min -1.076
_refine_ls_extinction_method none
_refine_ls_goodness_of_fit_ref 1.027
_refine_ls_hydrogen_treatment constr
_refine_ls_matrix_type full
_refine_ls_number_parameters 1053
_refine_ls_number_reflns 23195
_refine_ls_number_restraints 69
_refine_ls_restrained_S_all 1.026
_refine_ls_R_factor_all 0.0594
_refine_ls_R_factor_gt 0.0388
_refine_ls_shift/su_max 0.001
_refine_ls_shift/su_mean 0.000
_refine_ls_structure_factor_coef Fsqd
_refine_ls_weighting_details 'calc w=1/[\s^2^(Fo^2^)+(0.0274P)^2^+18.2652P] where P=(Fo^2^+2Fc^2^)/3'
_refine_ls_weighting_scheme calc
_refine_ls_wR_factor_gt 0.0728
_refine_ls_wR_factor_ref 0.0801
_reflns_number_gt 18111
_reflns_number_total 23195
_reflns_threshold_expression >2sigma(I)
_cod_data_source_file c4sc00365a2.cif
_cod_data_source_block I
_cod_depositor_comments 'Adding full bibliography for 1515882--1515884.cif.'
_cod_database_code 1515884

loop_
_space_group_symop_operation_xyz
'x, y, z'
'-x, y+1/2, -z+1/2'
'-x, -y, -z'
'x, -y-1/2, z-1/2'

loop_
_atom_site_type_symbol
_atom_site_label
_atom_site_fract_x
_atom_site_fract_y
_atom_site_fract_z
_atom_site_U_iso_or_equiv
_atom_site_adp_type
_atom_site_calc_flag
_atom_site_refinement_flags
_atom_site_occupancy
_atom_site_disorder_assembly
_atom_site_disorder_group
Sn Sn1 0.381705(17) 0.140774(16) 0.162717(6) 0.01627(6) Uani d . 1.0 . .
Sn Sn2 0.265812(17) 0.263305(16) 0.130156(6) 0.01602(6) Uani d . 1.0 . .
Sn Sn3 0.176284(17) 0.095871(16) 0.136767(6) 0.01679(6) Uani d . 1.0 . .
Sn Sn4 0.257758(17) 0.067998(16) 0.198233(6) 0.01642(6) Uani d . 1.0 . .
Sn Sn5 0.317961(17) 0.038995(15) 0.107941(6) 0.01589(6) Uani d . 1.0 . .
Sn Sn6 0.309602(16) 0.201974(15) 0.073383(6) 0.01431(6) Uani d . 1.0 . .
C C1 0.2587(2) -0.0701(2) 0.21693(8) 0.0188(8) Uani d . 1.0 B .
C C2 0.3266(3) -0.1313(2) 0.21554(9) 0.0229(9) Uani d . 1.0 . .
C C3 0.3290(3) -0.2113(3) 0.23290(10) 0.0294(10) Uani d . 1.0 B .
H H3 0.3753 -0.2518 0.2323 0.035 Uiso calc R 1.0 . .
C C4 0.2656(3) -0.2334(3) 0.25106(10) 0.0335(11) Uani d D 1.0 . .
C C7 0.1975(3) -0.1749(3) 0.25081(9) 0.0271(9) Uani d . 1.0 B .
H H7 0.1526 -0.1903 0.2624 0.033 Uiso calc R 1.0 . .
C C8 0.1922(3) -0.0940(3) 0.23414(9) 0.0228(9) Uani d . 1.0 . .
C C9 0.1138(3) -0.0348(3) 0.23492(10) 0.0269(9) Uani d . 1.0 B .
H H9 0.1217 0.0205 0.2223 0.032 Uiso calc R 1.0 . .
C C10 0.0336(3) -0.0826(3) 0.21992(11) 0.0349(11) Uani d . 1.0 . .
H H10A -0.0157 -0.0428 0.2206 0.052 Uiso calc R 1.0 B .
H H10B 0.0253 -0.1387 0.2312 0.052 Uiso calc R 1.0 . .
H H10C 0.0397 -0.0971 0.1983 0.052 Uiso calc R 1.0 . .
C C11 0.1027(3) -0.0026(3) 0.26774(10) 0.0387(11) Uani d . 1.0 . .
H H11A 0.0518 0.0356 0.2669 0.058 Uiso calc R 1.0 B .
H H11B 0.1528 0.0324 0.2763 0.058 Uiso calc R 1.0 . .
H H11C 0.0963 -0.0553 0.281 0.058 Uiso calc R 1.0 . .
C C12 0.3978(3) -0.1143(3) 0.19590(9) 0.0251(9) Uani d . 1.0 . .
H H12 0.3841 -0.0569 0.1841 0.03 Uiso calc R 1.0 . .
C C13 0.4839(3) -0.1015(3) 0.21525(11) 0.0349(11) Uani d . 1.0 . .
H H13A 0.5273 -0.0903 0.2016 0.052 Uiso calc R 1.0 . .
H H13B 0.4985 -0.1563 0.2275 0.052 Uiso calc R 1.0 . .
H H13C 0.4812 -0.0497 0.2292 0.052 Uiso calc R 1.0 . .
C C14 0.4017(3) -0.1899(3) 0.17229(10) 0.0340(11) Uani d . 1.0 . .
H H14A 0.4478 -0.1776 0.1598 0.051 Uiso calc R 1.0 . .
H H14B 0.3474 -0.1931 0.1587 0.051 Uiso calc R 1.0 . .
H H14C 0.4124 -0.2479 0.1831 0.051 Uiso calc R 1.0 . .
C C15 0.2435(2) 0.1530(2) 0.23830(8) 0.0196(8) Uani d . 1.0 . .
C C16 0.3028(3) 0.1399(2) 0.26478(9) 0.0226(9) Uani d . 1.0 . .
C C17 0.3778(2) 0.0754(2) 0.26534(9) 0.0214(8) Uani d . 1.0 . .
H H17 0.3731 0.0456 0.2446 0.026 Uiso calc R 1.0 . .
C C18 0.3756(3) -0.0003(3) 0.28952(10) 0.0332(9) Uani d . 1.0 . .
H H18A 0.4247 -0.0404 0.2889 0.05 Uiso calc R 1.0 . .
H H18B 0.3229 -0.0353 0.2849 0.05 Uiso calc R 1.0 . .
H H18C 0.3779 0.0266 0.3102 0.05 Uiso calc R 1.0 . .
C C19 0.4621(3) 0.1265(3) 0.26961(10) 0.0320(10) Uani d . 1.0 . .
H H19A 0.5092 0.0834 0.2697 0.048 Uiso calc R 1.0 . .
H H19B 0.4678 0.1594 0.2893 0.048 Uiso calc R 1.0 . .
H H19C 0.4636 0.1697 0.2526 0.048 Uiso calc R 1.0 . .
C C20 0.2954(3) 0.1890(3) 0.29164(9) 0.0289(10) Uani d . 1.0 . .
H H20 0.3357 0.1789 0.3094 0.035 Uiso calc R 1.0 . .
C C21 0.2316(3) 0.2518(3) 0.29336(9) 0.0303(10) Uani d . 1.0 . .
C C22 0.2268(3) 0.3066(3) 0.32282(11) 0.0430(13) Uani d . 1.0 . .
H H22 0.2781 0.2906 0.3377 0.052 Uiso calc R 1.0 . .
C C23 0.1503(4) 0.2821(4) 0.33788(13) 0.0588(14) Uani d . 1.0 . .
H H23A 0.1494 0.3184 0.3567 0.088 Uiso calc R 1.0 . .
H H23B 0.1527 0.2176 0.3433 0.088 Uiso calc R 1.0 . .
H H23C 0.0987 0.2942 0.3235 0.088 Uiso calc R 1.0 . .
C C24 0.2309(4) 0.4081(3) 0.31672(12) 0.0583(14) Uani d . 1.0 . .
H H24A 0.2823 0.4218 0.3072 0.087 Uiso calc R 1.0 . .
H H24B 0.2326 0.441 0.3363 0.087 Uiso calc R 1.0 . .
H H24C 0.1805 0.4266 0.3027 0.087 Uiso calc R 1.0 . .
C C25 0.1733(3) 0.2647(3) 0.26697(9) 0.0301(10) Uani d . 1.0 . .
H H25 0.1283 0.3069 0.2678 0.036 Uiso calc R 1.0 . .
C C26 0.1783(3) 0.2182(3) 0.23925(9) 0.0252(9) Uani d . 1.0 . .
C C27 0.1138(3) 0.2428(3) 0.21157(9) 0.0311(10) Uani d . 1.0 . .
H H27 0.1338 0.2149 0.1928 0.037 Uiso calc R 1.0 . .
C C28 0.1076(3) 0.3450(3) 0.20598(10) 0.0401(11) Uani d . 1.0 . .
H H28A 0.0656 0.3573 0.1879 0.06 Uiso calc R 1.0 . .
H H28B 0.1633 0.3684 0.2022 0.06 Uiso calc R 1.0 . .
H H28C 0.09 0.3749 0.2242 0.06 Uiso calc R 1.0 . .
C C29 0.0258(3) 0.2040(3) 0.21438(11) 0.0380(11) Uani d . 1.0 . .
H H29A -0.0137 0.2211 0.1961 0.057 Uiso calc R 1.0 . .
H H29B 0.0051 0.2282 0.233 0.057 Uiso calc R 1.0 . .
H H29C 0.0293 0.1378 0.2158 0.057 Uiso calc R 1.0 . .
C C30 0.3828(3) -0.0854(2) 0.09695(8) 0.0183(8) Uani d . 1.0 . .
C C31 0.3379(3) -0.1678(2) 0.09167(8) 0.0214(9) Uani d . 1.0 . .
C C32 0.2420(3) -0.1719(2) 0.08987(9) 0.0224(9) Uani d . 1.0 . .
H H32 0.2245 -0.1325 0.1067 0.027 Uiso calc R 1.0 . .
C C33 0.2075(3) -0.2679(3) 0.09440(11) 0.0366(11) Uani d . 1.0 . .
H H33A 0.1453 -0.2658 0.0931 0.055 Uiso calc R 1.0 . .
H H33B 0.2314 -0.291 0.1148 0.055 Uiso calc R 1.0 . .
H H33C 0.224 -0.3081 0.0782 0.055 Uiso calc R 1.0 . .
C C34 0.2000(3) -0.1350(3) 0.05891(10) 0.0346(11) Uani d . 1.0 . .
H H34A 0.138 -0.138 0.0582 0.052 Uiso calc R 1.0 . .
H H34B 0.2177 -0.1714 0.042 0.052 Uiso calc R 1.0 . .
H H34C 0.2174 -0.0719 0.0566 0.052 Uiso calc R 1.0 . .
C C35 0.3847(3) -0.2464(2) 0.08817(9) 0.0233(9) Uani d . 1.0 . .
H H35 0.3551 -0.3022 0.0845 0.028 Uiso calc R 1.0 . .
C C36 0.4718(3) -0.2465(2) 0.08986(9) 0.0231(9) Uani d . 1.0 . .
C C37 0.5205(3) -0.3363(3) 0.08946(10) 0.0283(10) Uani d . 1.0 . .
H H37 0.4769 -0.3857 0.0866 0.034 Uiso calc R 1.0 . .
C C38 0.5731(3) -0.3524(3) 0.12044(10) 0.0339(11) Uani d . 1.0 . .
H H38A 0.5365 -0.3476 0.137 0.051 Uiso calc R 1.0 . .
H H38B 0.6184 -0.3068 0.1237 0.051 Uiso calc R 1.0 . .
H H38C 0.5984 -0.413 0.1207 0.051 Uiso calc R 1.0 . .
C C39 0.5727(3) -0.3434(3) 0.06322(11) 0.0392(12) Uani d . 1.0 . .
H H39A 0.5363 -0.3333 0.0436 0.059 Uiso calc R 1.0 . .
H H39B 0.5983 -0.4038 0.0632 0.059 Uiso calc R 1.0 . .
H H39C 0.6179 -0.2975 0.0657 0.059 Uiso calc R 1.0 . .
C C40 0.5146(3) -0.1645(2) 0.09379(9) 0.0220(9) Uani d . 1.0 . .
H H40 0.5747 -0.1638 0.0942 0.026 Uiso calc R 1.0 . .
C C41 0.4719(3) -0.0827(2) 0.09717(8) 0.0204(8) Uani d . 1.0 . .
C C42 0.5246(3) 0.0030(2) 0.10320(9) 0.0206(8) Uani d . 1.0 . .
H H42 0.4841 0.055 0.1032 0.025 Uiso calc R 1.0 . .
C C43 0.5769(3) -0.0002(3) 0.13511(9) 0.0289(10) Uani d . 1.0 . .
H H43A 0.6102 0.0557 0.1386 0.043 Uiso calc R 1.0 . .
H H43B 0.6155 -0.0524 0.1362 0.043 Uiso calc R 1.0 . .
H H43C 0.5387 -0.0061 0.151 0.043 Uiso calc R 1.0 . .
C C44 0.5811(3) 0.0210(3) 0.07806(10) 0.0289(10) Uani d . 1.0 . .
H H44A 0.6137 0.0768 0.0829 0.043 Uiso calc R 1.0 . .
H H44B 0.5455 0.0277 0.0581 0.043 Uiso calc R 1.0 . .
H H44C 0.6204 -0.0299 0.077 0.043 Uiso calc R 1.0 . .
C C45 0.4280(2) 0.2161(2) 0.05301(8) 0.0146(7) Uani d . 1.0 . .
C C46 0.4999(2) 0.2648(2) 0.06680(8) 0.0172(8) Uani d . 1.0 . .
C C47 0.5019(3) 0.3129(2) 0.09768(9) 0.0220(9) Uani d . 1.0 . .
H H47 0.4437 0.3077 0.1042 0.026 Uiso calc R 1.0 . .
C C48 0.5640(3) 0.2676(3) 0.12270(9) 0.0299(10) Uani d . 1.0 . .
H H48A 0.5635 0.2999 0.1423 0.045 Uiso calc R 1.0 . .
H H48B 0.6215 0.2692 0.1166 0.045 Uiso calc R 1.0 . .
H H48C 0.5468 0.2044 0.1252 0.045 Uiso calc R 1.0 . .
C C49 0.5220(3) 0.4137(3) 0.09565(10) 0.0341(11) Uani d . 1.0 . .
H H49A 0.5218 0.4417 0.1161 0.051 Uiso calc R 1.0 . .
H H49B 0.4788 0.4429 0.0808 0.051 Uiso calc R 1.0 . .
H H49C 0.5782 0.4214 0.0888 0.051 Uiso calc R 1.0 . .
C C50 0.5724(3) 0.2686(2) 0.05152(9) 0.0208(8) Uani d . 1.0 . .
H H50 0.6209 0.301 0.0608 0.025 Uiso calc R 1.0 . .
C C51 0.5756(2) 0.2260(2) 0.02296(9) 0.0191(8) Uani d . 1.0 . .
C C52 0.6556(3) 0.2304(2) 0.00724(9) 0.0222(9) Uani d . 1.0 . .
H H52 0.6476 0.1884 -0.0109 0.027 Uiso calc R 1.0 . .
C C53 0.6695(3) 0.3254(3) -0.00510(10) 0.0326(11) Uani d . 1.0 . .
H H53A 0.7214 0.3261 -0.0152 0.049 Uiso calc R 1.0 . .
H H53B 0.6753 0.3688 0.0121 0.049 Uiso calc R 1.0 . .
H H53C 0.6206 0.3425 -0.0201 0.049 Uiso calc R 1.0 . .
C C54 0.7338(3) 0.1988(3) 0.02846(10) 0.0290(10) Uani d . 1.0 . .
H H54A 0.7839 0.2023 0.0174 0.044 Uiso calc R 1.0 . .
H H54B 0.7255 0.1359 0.0348 0.044 Uiso calc R 1.0 . .
H H54C 0.7423 0.2376 0.0469 0.044 Uiso calc R 1.0 . .
C C55 0.5038(3) 0.1802(2) 0.00991(9) 0.0196(8) Uani d . 1.0 . .
H H55 0.5046 0.1521 -0.0097 0.024 Uiso calc R 1.0 . .
C C56 0.4305(2) 0.1734(2) 0.02425(8) 0.0177(8) Uani d . 1.0 . .
C C57 0.3563(2) 0.1180(2) 0.00852(8) 0.0181(8) Uani d . 1.0 . .
H H57 0.3088 0.124 0.0215 0.022 Uiso calc R 1.0 . .
C C58 0.3779(3) 0.0173(2) 0.00749(9) 0.0253(9) Uani d . 1.0 . .
H H58A 0.3286 -0.0161 -0.0027 0.038 Uiso calc R 1.0 . .
H H58B 0.3926 -0.0055 0.0287 0.038 Uiso calc R 1.0 . .
H H58C 0.4264 0.0088 -0.0041 0.038 Uiso calc R 1.0 . .
C C59 0.3231(3) 0.1553(3) -0.02373(9) 0.0265(9) Uani d . 1.0 . .
H H59A 0.2752 0.1182 -0.033 0.04 Uiso calc R 1.0 . .
H H59B 0.3689 0.1534 -0.0369 0.04 Uiso calc R 1.0 . .
H H59C 0.3042 0.218 -0.0218 0.04 Uiso calc R 1.0 . .
C C60 0.2131(2) 0.2556(2) 0.03751(8) 0.0162(8) Uani d . 1.0 . .
C C61 0.1416(2) 0.2064(2) 0.02433(8) 0.0190(8) Uani d . 1.0 . .
C C62 0.1232(3) 0.1092(2) 0.03353(9) 0.0229(9) Uani d . 1.0 . .
H H62 0.1728 0.0886 0.0484 0.027 Uiso calc R 1.0 . .
C C63 0.0441(3) 0.1046(3) 0.05058(10) 0.0326(10) Uani d . 1.0 . .
H H63A 0.034 0.0416 0.0563 0.049 Uiso calc R 1.0 . .
H H63B -0.0055 0.1273 0.037 0.049 Uiso calc R 1.0 . .
H H63C 0.0532 0.1419 0.0693 0.049 Uiso calc R 1.0 . .
C C64 0.1156(3) 0.0446(3) 0.00595(10) 0.0280(10) Uani d . 1.0 . .
H H64A 0.104 -0.0168 0.0129 0.042 Uiso calc R 1.0 . .
H H64B 0.169 0.0447 -0.0033 0.042 Uiso calc R 1.0 . .
H H64C 0.0688 0.0643 -0.0095 0.042 Uiso calc R 1.0 . .
C C65 0.0842(3) 0.2473(3) 0.00165(9) 0.0249(9) Uani d . 1.0 . .
H H65 0.036 0.2138 -0.0072 0.03 Uiso calc R 1.0 . .
C C66 0.0951(3) 0.3359(3) -0.00852(9) 0.0253(9) Uani d . 1.0 . .
C C67 0.0304(3) 0.3796(3) -0.03284(11) 0.0396(12) Uani d . 1.0 . .
H H67 0.0509 0.4422 -0.0366 0.048 Uiso calc R 1.0 . .
C C68 -0.0554(3) 0.3881(3) -0.02143(14) 0.0555(16) Uani d . 1.0 . .
H H68A -0.0957 0.4167 -0.0375 0.083 Uiso calc R 1.0 . .
H H68B -0.05 0.4254 -0.0027 0.083 Uiso calc R 1.0 . .
H H68C -0.0763 0.3277 -0.0167 0.083 Uiso calc R 1.0 . .
C C69 0.0231(4) 0.3288(3) -0.06347(12) 0.0553(16) Uani d . 1.0 . .
H H69A -0.0188 0.359 -0.0786 0.083 Uiso calc R 1.0 . .
H H69B 0.0049 0.2663 -0.0604 0.083 Uiso calc R 1.0 . .
H H69C 0.0786 0.3284 -0.0712 0.083 Uiso calc R 1.0 . .
C C70 0.1654(3) 0.3833(2) 0.00517(9) 0.0241(9) Uani d . 1.0 . .
H H70 0.1735 0.4439 -0.0012 0.029 Uiso calc R 1.0 . .
C C71 0.2249(2) 0.3453(2) 0.02795(9) 0.0194(8) Uani d . 1.0 . .
C C72 0.3003(2) 0.4033(2) 0.04127(9) 0.0197(8) Uani d . 1.0 . .
H H72 0.3345 0.3666 0.0577 0.024 Uiso calc R 1.0 . .
C C73 0.3583(3) 0.4251(3) 0.01647(9) 0.0265(9) Uani d . 1.0 . .
H H73A 0.4064 0.4621 0.0256 0.04 Uiso calc R 1.0 . .
H H73B 0.3259 0.4586 -0.0006 0.04 Uiso calc R 1.0 . .
H H73C 0.3797 0.3685 0.0085 0.04 Uiso calc R 1.0 . .
C C74 0.2727(3) 0.4895(2) 0.05669(10) 0.0262(9) Uani d . 1.0 . .
H H74A 0.3232 0.5244 0.065 0.039 Uiso calc R 1.0 . .
H H74B 0.2402 0.4733 0.0736 0.039 Uiso calc R 1.0 . .
H H74C 0.237 0.5262 0.0414 0.039 Uiso calc R 1.0 . .
C C75 0.2061(2) 0.3933(2) 0.13650(9) 0.0195(8) Uani d . 1.0 . .
C C76 0.1218(2) 0.4088(2) 0.12366(9) 0.0191(8) Uani d . 1.0 . .
C C77 0.0702(3) 0.3415(3) 0.10240(9) 0.0225(9) Uani d . 1.0 . .
H H77 0.1109 0.2949 0.0964 0.027 Uiso calc R 1.0 . .
C C78 0.0052(3) 0.2919(3) 0.11971(10) 0.0286(10) Uani d . 1.0 . .
H H78A -0.027 0.2486 0.1057 0.043 Uiso calc R 1.0 . .
H H78B -0.034 0.336 0.127 0.043 Uiso calc R 1.0 . .
H H78C 0.0352 0.2593 0.1375 0.043 Uiso calc R 1.0 . .
C C79 0.0268(3) 0.3839(3) 0.07260(9) 0.0286(10) Uani d . 1.0 . .
H H79A -0.0048 0.3372 0.0599 0.043 Uiso calc R 1.0 . .
H H79B 0.0699 0.4106 0.061 0.043 Uiso calc R 1.0 . .
H H79C -0.0126 0.4313 0.0777 0.043 Uiso calc R 1.0 . .
C C80 0.0834(3) 0.4902(3) 0.13085(9) 0.0257(9) Uani d . 1.0 . .
H H80 0.0262 0.5015 0.1222 0.031 Uiso calc R 1.0 . .
C C81 0.1256(3) 0.5548(3) 0.15019(9) 0.0254(9) Uani d . 1.0 . .
C C82 0.2101(3) 0.5400(3) 0.16107(9) 0.0257(9) Uani d . 1.0 . .
H H82 0.2407 0.5851 0.1735 0.031 Uiso calc R 1.0 . .
C C83 0.2520(3) 0.4602(2) 0.15426(9) 0.0218(8) Uani d . 1.0 . .
C C84 0.3449(3) 0.4485(3) 0.16697(10) 0.0277(10) Uani d . 1.0 . .
H H84 0.3668 0.3972 0.1552 0.033 Uiso calc R 1.0 . .
C C85 0.3982(3) 0.5311(3) 0.16102(11) 0.0370(11) Uani d . 1.0 . .
H H85A 0.4577 0.5203 0.1695 0.055 Uiso calc R 1.0 . .
H H85B 0.3767 0.5843 0.1711 0.055 Uiso calc R 1.0 . .
H H85C 0.3945 0.5418 0.1387 0.055 Uiso calc R 1.0 . .
C C86 0.3577(3) 0.4209(3) 0.20093(11) 0.0448(13) Uani d . 1.0 . .
H H86A 0.4187 0.4141 0.2079 0.067 Uiso calc R 1.0 . .
H H86B 0.3287 0.3632 0.2034 0.067 Uiso calc R 1.0 . .
H H86C 0.3339 0.4677 0.2133 0.067 Uiso calc R 1.0 . .
C C87 0.0763(3) 0.6379(3) 0.15994(11) 0.0364(11) Uani d . 1.0 . .
H H87 0.0365 0.6582 0.1415 0.044 Uiso calc R 1.0 . .
C C88 0.1315(4) 0.7177(3) 0.17125(13) 0.0551(15) Uani d . 1.0 . .
H H88A 0.0954 0.7675 0.1768 0.083 Uiso calc R 1.0 . .
H H88B 0.1642 0.7376 0.1548 0.083 Uiso calc R 1.0 . .
H H88C 0.1707 0.6997 0.1895 0.083 Uiso calc R 1.0 . .
C C89 0.0230(4) 0.6067(4) 0.18464(13) 0.0553(15) Uani d . 1.0 . .
H H89A -0.0129 0.5556 0.1767 0.083 Uiso calc R 1.0 . .
H H89B -0.0131 0.6568 0.19 0.083 Uiso calc R 1.0 . .
H H89C 0.0607 0.5876 0.2031 0.083 Uiso calc R 1.0 . .
C C854 -0.0515(17) 0.0135(17) 0.1347(5) 0.034(4) Uani d P 0.607(12) A 1
H H854 -0.0324 0.0512 0.1519 0.041 Uiso calc PR 0.607(12) A 1
C C856 -0.1818(11) 0.1128(9) 0.1221(4) 0.055(4) Uani d P 0.607(12) A 1
H H85D -0.1564 0.1423 0.1412 0.083 Uiso calc PR 0.607(12) A 1
H H85E -0.2392 0.0917 0.1246 0.083 Uiso calc PR 0.607(12) A 1
H H85F -0.185 0.1562 0.1049 0.083 Uiso calc PR 0.607(12) A 1
C C853 -0.1284(6) 0.0344(6) 0.1153(2) 0.049(3) Uani d P 0.607(12) A 1
C C852 -0.1489(8) -0.0197(10) 0.0893(3) 0.041(3) Uani d P 0.607(12) A 1
H H852 -0.1973 -0.0047 0.075 0.049 Uiso calc PR 0.607(12) A 1
C C851 -0.1006(7) -0.0951(9) 0.0836(2) 0.050(3) Uani d P 0.607(12) A 1
H H851 -0.1179 -0.1331 0.0664 0.06 Uiso calc PR 0.607(12) A 1
C C850 -0.0277(7) -0.1144(6) 0.1032(2) 0.049(3) Uani d P 0.607(12) A 1
H H850 0.0071 -0.1645 0.0993 0.059 Uiso calc PR 0.607(12) A 1
C C855 -0.0062(8) -0.0598(7) 0.1285(3) 0.045(3) Uani d P 0.607(12) A 1
H H855 0.0432 -0.0746 0.1423 0.055 Uiso calc PR 0.607(12) A 1
C C801 -0.0537(9) -0.0378(9) 0.1169(3) 0.025(3) Uani d PD 0.393(12) A 2
C C805 -0.1244(9) 0.0896(8) 0.1366(3) 0.033(4) Uani d P 0.393(12) A 2
H H805 -0.1271 0.1357 0.1517 0.04 Uiso calc PR 0.393(12) A 2
C C800 0.0197(10) -0.1055(10) 0.1199(3) 0.036(4) Uani d P 0.393(12) A 2
H H80A 0.058 -0.0932 0.139 0.054 Uiso calc PR 0.393(12) A 2
H H80B 0.0512 -0.0997 0.102 0.054 Uiso calc PR 0.393(12) A 2
H H80C -0.0029 -0.1672 0.1207 0.054 Uiso calc PR 0.393(12) A 2
C C803 -0.1789(11) 0.0192(10) 0.0888(4) 0.037(4) Uani d P 0.393(12) A 2
H H803 -0.2207 0.0165 0.0711 0.045 Uiso calc PR 0.393(12) A 2
C C802 -0.1133(11) -0.0420(12) 0.0922(5) 0.027(4) Uani d P 0.393(12) A 2
H H802 -0.1101 -0.0877 0.077 0.033 Uiso calc PR 0.393(12) A 2
C C804 -0.1838(14) 0.0838(11) 0.1107(5) 0.040(5) Uani d P 0.393(12) A 2
H H804 -0.2294 0.1261 0.1081 0.048 Uiso calc PR 0.393(12) A 2
C C808 -0.062(4) 0.026(3) 0.1395(11) 0.045(9) Uani d PD 0.393(12) A 2
H H808 -0.022 0.0263 0.1578 0.053 Uiso calc PR 0.393(12) A 2
C C97 0.7930(4) 0.3632(4) 0.15732(13) 0.0631(16) Uani d . 1.0 . .
H H97A 0.7935 0.3999 0.1761 0.095 Uiso calc R 1.0 . .
H H97B 0.8447 0.326 0.1588 0.095 Uiso calc R 1.0 . .
H H97C 0.7428 0.3237 0.1551 0.095 Uiso calc R 1.0 . .
C C98 0.7899(3) 0.4240(4) 0.12984(12) 0.0459(13) Uani d . 1.0 . .
C C99 0.7916(4) 0.5168(4) 0.13304(13) 0.0592(16) Uani d . 1.0 . .
H H99 0.7936 0.5425 0.1531 0.071 Uiso calc R 1.0 . .
C C100 0.7903(4) 0.5733(5) 0.10784(15) 0.0673(18) Uani d . 1.0 . .
H H100 0.7913 0.6372 0.1106 0.081 Uiso calc R 1.0 . .
C C101 0.7874(3) 0.5362(5) 0.07835(14) 0.0588(16) Uani d . 1.0 . .
H H101 0.7859 0.5747 0.0608 0.071 Uiso calc R 1.0 . .
C C102 0.7867(3) 0.4450(4) 0.07474(14) 0.0546(15) Uani d . 1.0 . .
H H102 0.785 0.4194 0.0546 0.065 Uiso calc R 1.0 . .
C C400 0.2710(17) -0.3154(8) 0.2735(3) 0.037(3) Uani d PDU 0.586(7) B 1
H H400 0.2276 -0.3089 0.2882 0.044 Uiso calc PR 0.586(7) B 1
C C402 0.3552(5) -0.3281(6) 0.2908(2) 0.0332(9) Uani d PU 0.586(7) B 1
H H40A 0.368 -0.2773 0.3052 0.05 Uiso calc PR 0.586(7) B 1
H H40B 0.3979 -0.3306 0.2764 0.05 Uiso calc PR 0.586(7) B 1
H H40C 0.3563 -0.3849 0.3025 0.05 Uiso calc PR 0.586(7) B 1
C C401 0.2508(7) -0.3988(6) 0.2530(2) 0.0583(14) Uani d PDU 0.586(7) B 1
H H40D 0.195 -0.3911 0.2406 0.087 Uiso calc PR 0.586(7) B 1
H H40E 0.2498 -0.4529 0.266 0.087 Uiso calc PR 0.586(7) B 1
H H40F 0.2946 -0.4059 0.2391 0.087 Uiso calc PR 0.586(7) B 1
C C500 0.1961(10) -0.3644(9) 0.2725(3) 0.0588(14) Uani d PU 0.414(7) B 2
H H50A 0.206 -0.4256 0.281 0.088 Uiso calc PR 0.414(7) B 2
H H50B 0.155 -0.3673 0.2537 0.088 Uiso calc PR 0.414(7) B 2
H H50C 0.1734 -0.3258 0.2879 0.088 Uiso calc PR 0.414(7) B 2
C C501 0.274(3) -0.3277(12) 0.2653(5) 0.037(3) Uani d PDU 0.414(7) B 2
H H501 0.3031 -0.3703 0.2522 0.044 Uiso calc PR 0.414(7) B 2
C C502 0.3303(9) -0.3106(9) 0.2986(3) 0.0401(11) Uani d PU 0.414(7) B 2
H H50D 0.3868 -0.2881 0.2954 0.06 Uiso calc PR 0.414(7) B 2
H H50E 0.3363 -0.3677 0.3102 0.06 Uiso calc PR 0.414(7) B 2
H H50F 0.3018 -0.2658 0.3104 0.06 Uiso calc PR 0.414(7) B 2
C C103 0.7883(3) 0.3889(4) 0.10030(12) 0.0472(13) Uani d . 1.0 . .
H H103 0.7884 0.3251 0.0975 0.057 Uiso calc R 1.0 . .

loop_
_atom_site_aniso_label
_atom_site_aniso_U_11
_atom_site_aniso_U_22
_atom_site_aniso_U_33
_atom_site_aniso_U_12
_atom_site_aniso_U_13
_atom_site_aniso_U_23
Sn1 0.01635(14) 0.01515(12) 0.01695(13) 0.00064(10) 0.00070(10) -0.00025(10)
Sn2 0.01883(14) 0.01147(11) 0.01743(13) 0.00139(10) 0.00097(11) -0.00086(9)
Sn3 0.01666(14) 0.01529(12) 0.01802(13) -0.00024(10) 0.00068(10) 0.00055(10)
Sn4 0.01954(15) 0.01435(12) 0.01551(12) 0.00174(10) 0.00275(10) 0.00021(9)
Sn5 0.02016(15) 0.01074(11) 0.01689(13) 0.00085(10) 0.00278(11) -0.00003(9)
Sn6 0.01648(14) 0.01086(11) 0.01524(12) -0.00051(10) 0.00060(10) 0.00053(9)
C1 0.022(2) 0.0170(17) 0.0155(18) -0.0028(16) -0.0037(16) 0.0003(14)
C2 0.028(2) 0.0172(18) 0.022(2) -0.0017(17) -0.0034(17) -0.0026(15)
C3 0.031(3) 0.021(2) 0.033(2) 0.0037(18) -0.006(2) 0.0064(17)
C4 0.037(3) 0.027(2) 0.033(2) -0.007(2) -0.006(2) 0.0107(19)
C7 0.023(2) 0.029(2) 0.028(2) -0.0051(18) -0.0016(18) 0.0099(17)
C8 0.021(2) 0.025(2) 0.020(2) -0.0053(17) -0.0054(17) 0.0018(16)
C9 0.022(2) 0.030(2) 0.029(2) -0.0030(18) 0.0031(18) 0.0070(18)
C10 0.028(3) 0.033(2) 0.041(3) -0.002(2) -0.004(2) 0.006(2)
C11 0.037(3) 0.044(3) 0.036(3) 0.002(2) 0.009(2) 0.007(2)
C12 0.030(2) 0.0183(19) 0.028(2) 0.0050(17) 0.0049(19) 0.0062(16)
C13 0.034(3) 0.029(2) 0.044(3) -0.003(2) 0.014(2) -0.002(2)
C14 0.047(3) 0.025(2) 0.030(2) 0.007(2) 0.006(2) 0.0006(18)
C15 0.022(2) 0.0177(18) 0.0191(19) -0.0002(16) 0.0027(16) -0.0019(15)
C16 0.025(2) 0.0195(19) 0.023(2) -0.0015(17) 0.0014(17) -0.0029(16)
C17 0.020(2) 0.0196(18) 0.023(2) 0.0027(16) -0.0031(17) -0.0031(15)
C18 0.033(2) 0.037(2) 0.029(2) 0.0065(18) 0.0011(17) 0.0051(17)
C19 0.028(3) 0.028(2) 0.038(3) -0.0033(19) -0.002(2) -0.0004(19)
C20 0.034(3) 0.028(2) 0.022(2) 0.0047(19) -0.0053(19) -0.0019(17)
C21 0.038(3) 0.031(2) 0.021(2) 0.006(2) -0.0006(19) -0.0074(17)
C22 0.053(3) 0.046(3) 0.027(2) 0.018(3) -0.003(2) -0.014(2)
C23 0.078(4) 0.047(3) 0.053(3) 0.009(3) 0.016(3) -0.003(2)
C24 0.087(4) 0.038(2) 0.046(3) 0.001(3) -0.009(3) -0.015(2)
C25 0.032(3) 0.031(2) 0.027(2) 0.0121(19) 0.0003(19) -0.0056(18)
C26 0.026(2) 0.026(2) 0.024(2) 0.0041(18) 0.0015(18) -0.0024(16)
C27 0.032(3) 0.040(2) 0.022(2) 0.018(2) 0.0016(19) -0.0047(18)
C28 0.051(3) 0.043(3) 0.027(2) 0.022(2) 0.010(2) 0.0083(19)
C29 0.035(3) 0.031(2) 0.045(3) 0.007(2) -0.008(2) -0.006(2)
C30 0.028(2) 0.0154(17) 0.0113(17) 0.0044(16) 0.0013(16) 0.0005(14)
C31 0.033(2) 0.0171(18) 0.0137(18) 0.0018(17) 0.0000(17) 0.0021(14)
C32 0.028(2) 0.0162(18) 0.023(2) -0.0035(16) 0.0021(18) -0.0018(15)
C33 0.042(3) 0.024(2) 0.043(3) -0.007(2) 0.004(2) 0.0000(19)
C34 0.031(3) 0.034(2) 0.038(3) 0.001(2) -0.002(2) 0.001(2)
C35 0.036(3) 0.0127(18) 0.019(2) 0.0010(17) -0.0024(18) -0.0009(14)
C36 0.035(3) 0.0152(18) 0.019(2) 0.0048(17) 0.0021(18) -0.0018(15)
C37 0.038(3) 0.0149(18) 0.031(2) 0.0042(18) 0.001(2) -0.0035(16)
C38 0.039(3) 0.019(2) 0.042(3) 0.0034(19) 0.002(2) 0.0031(18)
C39 0.054(3) 0.028(2) 0.039(3) 0.015(2) 0.017(2) 0.004(2)
C40 0.024(2) 0.0190(18) 0.024(2) 0.0079(16) 0.0037(17) 0.0014(15)
C41 0.028(2) 0.0155(18) 0.0182(19) 0.0006(16) 0.0032(17) 0.0001(14)
C42 0.023(2) 0.0171(18) 0.021(2) 0.0032(16) 0.0005(17) -0.0012(15)
C43 0.030(3) 0.025(2) 0.030(2) 0.0001(18) -0.0021(19) -0.0041(17)
C44 0.031(3) 0.023(2) 0.034(2) -0.0043(18) 0.009(2) -0.0014(17)
C45 0.015(2) 0.0083(15) 0.0204(19) 0.0021(14) 0.0031(15) 0.0016(13)
C46 0.018(2) 0.0123(16) 0.0214(19) -0.0010(15) 0.0025(16) -0.0010(14)
C47 0.022(2) 0.0214(19) 0.023(2) -0.0030(16) 0.0042(17) -0.0077(16)
C48 0.035(3) 0.032(2) 0.022(2) -0.005(2) 0.0008(19) -0.0033(17)
C49 0.047(3) 0.022(2) 0.034(2) -0.006(2) 0.007(2) -0.0122(18)
C50 0.020(2) 0.0154(17) 0.026(2) -0.0051(16) 0.0001(17) -0.0012(15)
C51 0.023(2) 0.0133(17) 0.022(2) 0.0001(15) 0.0058(17) 0.0018(14)
C52 0.025(2) 0.0172(18) 0.027(2) -0.0028(16) 0.0112(18) -0.0025(16)
C53 0.040(3) 0.025(2) 0.036(3) -0.012(2) 0.017(2) 0.0039(18)
C54 0.024(2) 0.033(2) 0.032(2) -0.0020(19) 0.0087(19) -0.0046(19)
C55 0.027(2) 0.0147(17) 0.0172(19) -0.0021(16) 0.0008(17) -0.0007(14)
C56 0.021(2) 0.0124(16) 0.0189(19) 0.0002(15) -0.0013(16) 0.0024(14)
C57 0.019(2) 0.0174(18) 0.0175(19) 0.0006(15) -0.0008(16) -0.0005(14)
C58 0.028(2) 0.0170(19) 0.029(2) -0.0020(17) -0.0015(19) -0.0034(16)
C59 0.030(3) 0.026(2) 0.021(2) -0.0027(18) -0.0033(18) 0.0000(16)
C60 0.020(2) 0.0110(16) 0.0163(18) 0.0011(15) -0.0035(15) -0.0001(13)
C61 0.019(2) 0.0189(18) 0.0180(19) 0.0005(16) 0.0003(16) -0.0002(15)
C62 0.023(2) 0.0169(18) 0.026(2) -0.0029(16) -0.0081(17) 0.0038(15)
C63 0.036(3) 0.029(2) 0.032(2) -0.012(2) 0.000(2) 0.0014(18)
C64 0.030(3) 0.0200(19) 0.032(2) -0.0036(18) -0.0037(19) -0.0006(17)
C65 0.025(2) 0.024(2) 0.024(2) -0.0014(17) -0.0049(18) -0.0015(16)
C66 0.027(2) 0.0208(19) 0.025(2) 0.0025(17) -0.0061(18) 0.0041(16)
C67 0.038(3) 0.027(2) 0.048(3) -0.004(2) -0.017(2) 0.013(2)
C68 0.035(3) 0.041(3) 0.082(4) 0.004(2) -0.023(3) 0.014(3)
C69 0.061(4) 0.050(3) 0.045(3) -0.016(3) -0.034(3) 0.019(2)
C70 0.028(2) 0.0145(18) 0.028(2) -0.0016(16) -0.0036(18) 0.0044(15)
C71 0.022(2) 0.0129(17) 0.023(2) -0.0001(15) 0.0031(17) 0.0004(14)
C72 0.020(2) 0.0162(17) 0.022(2) -0.0013(16) -0.0020(16) 0.0060(15)
C73 0.031(3) 0.0200(19) 0.029(2) -0.0038(18) 0.0054(19) 0.0009(16)
C74 0.028(2) 0.0174(19) 0.033(2) -0.0006(17) 0.0016(19) -0.0027(16)
C75 0.020(2) 0.0152(17) 0.024(2) 0.0025(15) 0.0059(17) 0.0011(15)
C76 0.019(2) 0.0183(18) 0.0205(19) 0.0008(16) 0.0049(16) 0.0024(15)
C77 0.020(2) 0.0209(19) 0.026(2) 0.0031(16) -0.0022(17) -0.0016(16)
C78 0.021(2) 0.029(2) 0.036(2) -0.0044(18) 0.0025(19) 0.0011(18)
C79 0.028(2) 0.030(2) 0.026(2) 0.0060(19) -0.0044(19) 0.0022(17)
C80 0.023(2) 0.025(2) 0.029(2) 0.0085(18) 0.0056(18) 0.0051(17)
C81 0.035(3) 0.0193(19) 0.023(2) 0.0051(18) 0.0084(19) 0.0031(16)
C82 0.033(3) 0.0163(18) 0.027(2) -0.0036(17) 0.0003(19) -0.0023(16)
C83 0.025(2) 0.0173(18) 0.023(2) -0.0001(16) 0.0037(17) 0.0002(15)
C84 0.023(2) 0.0192(19) 0.039(3) -0.0028(17) -0.0007(19) -0.0078(17)
C85 0.031(3) 0.035(2) 0.044(3) -0.008(2) -0.001(2) -0.005(2)
C86 0.034(3) 0.052(3) 0.044(3) -0.001(2) -0.008(2) 0.010(2)
C87 0.048(3) 0.025(2) 0.037(3) 0.016(2) 0.009(2) -0.0036(19)
C88 0.081(4) 0.029(3) 0.058(4) 0.016(3) 0.016(3) -0.011(2)
C89 0.055(4) 0.051(3) 0.064(4) 0.018(3) 0.023(3) -0.007(3)
C854 0.021(8) 0.043(10) 0.035(10) -0.011(8) -0.003(7) 0.010(7)
C856 0.054(8) 0.029(7) 0.086(12) -0.002(7) 0.019(8) 0.005(6)
C853 0.043(6) 0.046(6) 0.063(7) -0.010(5) 0.021(5) 0.009(5)
C852 0.033(10) 0.042(10) 0.045(6) 0.006(6) -0.005(8) 0.013(7)
C851 0.055(7) 0.061(7) 0.032(5) -0.010(6) -0.001(5) 0.006(5)
C850 0.046(7) 0.053(6) 0.050(6) -0.006(5) 0.013(5) -0.006(5)
C855 0.043(7) 0.045(6) 0.049(7) -0.014(5) 0.007(6) -0.001(5)
C801 0.019(7) 0.023(6) 0.031(7) -0.004(5) -0.002(6) 0.007(6)
C805 0.035(8) 0.023(6) 0.043(8) -0.004(6) 0.011(6) 0.004(5)
C800 0.039(9) 0.039(8) 0.031(8) -0.002(7) 0.008(7) -0.005(6)
C803 0.031(10) 0.031(9) 0.045(8) 0.000(6) -0.018(7) 0.005(8)
C802 0.030(11) 0.017(8) 0.035(9) 0.005(7) 0.006(9) 0.005(6)
C804 0.033(9) 0.014(8) 0.072(14) 0.005(7) 0.002(9) 0.002(7)
C808 0.051(18) 0.041(11) 0.048(14) 0.002(10) 0.027(11) -0.006(9)
C97 0.050(4) 0.084(5) 0.053(4) 0.002(3) 0.000(3) -0.004(3)
C98 0.021(3) 0.068(4) 0.046(3) 0.004(2) -0.003(2) -0.013(3)
C99 0.057(4) 0.076(4) 0.044(3) 0.014(3) 0.000(3) -0.019(3)
C100 0.068(5) 0.069(4) 0.064(4) 0.013(3) 0.003(3) -0.014(3)
C101 0.040(3) 0.085(5) 0.051(4) -0.001(3) 0.002(3) -0.003(3)
C102 0.037(3) 0.073(4) 0.052(4) -0.004(3) 0.000(3) -0.021(3)
C400 0.047(4) 0.030(4) 0.031(8) -0.008(4) -0.006(7) 0.012(4)
C402 0.033(2) 0.037(2) 0.029(2) 0.0065(18) 0.0011(17) 0.0051(17)
C401 0.087(4) 0.038(2) 0.046(3) 0.001(3) -0.009(3) -0.015(2)
C500 0.078(4) 0.047(3) 0.053(3) 0.009(3) 0.016(3) -0.003(2)
C501 0.047(4) 0.030(4) 0.031(8) -0.008(4) -0.006(7) 0.012(4)
C502 0.051(3) 0.043(3) 0.027(2) 0.022(2) 0.010(2) 0.0083(19)
C103 0.031(3) 0.064(4) 0.044(3) -0.002(3) -0.003(2) -0.012(3)

loop_
_atom_type_symbol
_atom_type_description
_atom_type_scat_dispersion_real
_atom_type_scat_dispersion_imag
_atom_type_scat_source
C C 0.0033 0.0016 'International Tables Vol C Tables 4.2.6.8 and 6.1.1.4'
Sn Sn -0.6537 1.4246 'International Tables Vol C Tables 4.2.6.8 and 6.1.1.4'
H H 0.0000 0.0000 'International Tables Vol C Tables 4.2.6.8 and 6.1.1.4'

loop_
_geom_angle_atom_site_label_1
_geom_angle_atom_site_label_2
_geom_angle_atom_site_label_3
_geom_angle
Sn2 Sn1 Sn4 93.721(11)
Sn2 Sn1 Sn5 77.390(10)
Sn4 Sn1 Sn5 93.380(10)
C75 Sn2 Sn6 123.93(10)
C75 Sn2 Sn1 140.07(10)
Sn6 Sn2 Sn1 91.052(10)
C75 Sn2 Sn3 121.14(10)
Sn6 Sn2 Sn3 89.477(10)
Sn1 Sn2 Sn3 72.413(9)
Sn5 Sn3 Sn4 94.775(11)
Sn5 Sn3 Sn2 77.440(10)
Sn4 Sn3 Sn2 92.720(10)
C15 Sn4 C1 103.51(13)
C15 Sn4 Sn3 125.95(10)
C1 Sn4 Sn3 117.62(9)
C15 Sn4 Sn1 111.33(10)
C1 Sn4 Sn1 125.25(10)
Sn3 Sn4 Sn1 72.429(10)
C30 Sn5 Sn6 126.08(9)
C30 Sn5 Sn3 140.00(10)
Sn6 Sn5 Sn3 89.842(10)
C30 Sn5 Sn1 119.50(10)
Sn6 Sn5 Sn1 89.140(10)
Sn3 Sn5 Sn1 72.190(9)
C45 Sn6 C60 103.52(14)
C45 Sn6 Sn2 130.45(9)
C60 Sn6 Sn2 106.51(9)
C45 Sn6 Sn5 108.19(9)
C60 Sn6 Sn5 131.85(9)
Sn2 Sn6 Sn5 78.796(9)
C2 C1 C8 119.1(3)
C2 C1 Sn4 123.2(3)
C8 C1 Sn4 117.3(3)
C3 C2 C1 119.0(4)
C3 C2 C12 118.1(4)
C1 C2 C12 122.9(3)
C4 C3 C2 122.1(4)
C4 C3 H3 118.9
C2 C3 H3 118.9
C7 C4 C3 117.9(4)
C7 C4 C501 127.0(16)
C3 C4 C501 114.4(16)
C7 C4 C400 118.3(10)
C3 C4 C400 123.7(11)
C501 C4 C400 15.3(14)
C4 C7 C8 122.3(4)
C4 C7 H7 118.8
C8 C7 H7 118.8
C7 C8 C1 119.3(4)
C7 C8 C9 118.4(4)
C1 C8 C9 122.3(3)
C8 C9 C10 111.2(3)
C8 C9 C11 112.8(3)
C10 C9 C11 110.7(4)
C8 C9 H9 107.3
C10 C9 H9 107.3
C11 C9 H9 107.3
C9 C10 H10A 109.5
C9 C10 H10B 109.5
H10A C10 H10B 109.5
C9 C10 H10C 109.5
H10A C10 H10C 109.5
H10B C10 H10C 109.5
C9 C11 H11A 109.5
C9 C11 H11B 109.5
H11A C11 H11B 109.5
C9 C11 H11C 109.5
H11A C11 H11C 109.5
H11B C11 H11C 109.5
C2 C12 C13 112.7(3)
C2 C12 C14 110.8(3)
C13 C12 C14 110.7(4)
C2 C12 H12 107.4
C13 C12 H12 107.4
C14 C12 H12 107.4
C12 C13 H13A 109.5
C12 C13 H13B 109.5
H13A C13 H13B 109.5
C12 C13 H13C 109.5
H13A C13 H13C 109.5
H13B C13 H13C 109.5
C12 C14 H14A 109.5
C12 C14 H14B 109.5
H14A C14 H14B 109.5
C12 C14 H14C 109.5
H14A C14 H14C 109.5
H14B C14 H14C 109.5
C16 C15 C26 119.0(3)
C16 C15 Sn4 116.8(3)
C26 C15 Sn4 124.2(3)
C20 C16 C15 119.9(4)
C20 C16 C17 117.4(4)
C15 C16 C17 122.6(3)
C16 C17 C19 111.3(3)
C16 C17 C18 112.4(3)
C19 C17 C18 111.8(3)
C16 C17 H17 107.0
C19 C17 H17 107.0
C18 C17 H17 107.0
C17 C18 H18A 109.5
C17 C18 H18B 109.5
H18A C18 H18B 109.5
C17 C18 H18C 109.5
H18A C18 H18C 109.5
H18B C18 H18C 109.5
C17 C19 H19A 109.5
C17 C19 H19B 109.5
H19A C19 H19B 109.5
C17 C19 H19C 109.5
H19A C19 H19C 109.5
H19B C19 H19C 109.5
C21 C20 C16 122.3(4)
C21 C20 H20 118.8
C16 C20 H20 118.8
C20 C21 C25 117.4(4)
C20 C21 C22 121.1(4)
C25 C21 C22 121.5(4)
C23 C22 C24 111.7(4)
C23 C22 C21 111.7(4)
C24 C22 C21 111.5(4)
C23 C22 H22 107.2
C24 C22 H22 107.2
C21 C22 H22 107.2
C22 C23 H23A 109.5
C22 C23 H23B 109.5
H23A C23 H23B 109.5
C22 C23 H23C 109.5
H23A C23 H23C 109.5
H23B C23 H23C 109.5
C22 C24 H24A 109.5
C22 C24 H24B 109.5
H24A C24 H24B 109.5
C22 C24 H24C 109.5
H24A C24 H24C 109.5
H24B C24 H24C 109.5
C21 C25 C26 122.7(4)
C21 C25 H25 118.6
C26 C25 H25 118.6
C25 C26 C15 118.6(4)
C25 C26 C27 117.4(4)
C15 C26 C27 123.9(3)
C26 C27 C29 112.0(4)
C26 C27 C28 112.6(4)
C29 C27 C28 110.0(4)
C26 C27 H27 107.3
C29 C27 H27 107.3
C28 C27 H27 107.3
C27 C28 H28A 109.5
C27 C28 H28B 109.5
H28A C28 H28B 109.5
C27 C28 H28C 109.5
H28A C28 H28C 109.5
H28B C28 H28C 109.5
C27 C29 H29A 109.5
C27 C29 H29B 109.5
H29A C29 H29B 109.5
C27 C29 H29C 109.5
H29A C29 H29C 109.5
H29B C29 H29C 109.5
C41 C30 C31 120.6(3)
C41 C30 Sn5 118.1(3)
C31 C30 Sn5 121.2(3)
C35 C31 C30 118.0(4)
C35 C31 C32 120.3(3)
C30 C31 C32 121.7(3)
C31 C32 C34 110.7(3)
C31 C32 C33 113.6(3)
C34 C32 C33 108.7(3)
C31 C32 H32 107.9
C34 C32 H32 107.9
C33 C32 H32 107.9
C32 C33 H33A 109.5
C32 C33 H33B 109.5
H33A C33 H33B 109.5
C32 C33 H33C 109.5
H33A C33 H33C 109.5
H33B C33 H33C 109.5
C32 C34 H34A 109.5
C32 C34 H34B 109.5
H34A C34 H34B 109.5
C32 C34 H34C 109.5
H34A C34 H34C 109.5
H34B C34 H34C 109.5
C36 C35 C31 122.6(4)
C36 C35 H35 118.7
C31 C35 H35 118.7
C35 C36 C40 118.6(3)
C35 C36 C37 120.2(3)
C40 C36 C37 121.1(4)
C39 C37 C38 112.0(4)
C39 C37 C36 113.3(3)
C38 C37 C36 110.3(3)
C39 C37 H37 107.0
C38 C37 H37 107.0
C36 C37 H37 107.0
C37 C38 H38A 109.5
C37 C38 H38B 109.5
H38A C38 H38B 109.5
C37 C38 H38C 109.5
H38A C38 H38C 109.5
H38B C38 H38C 109.5
C37 C39 H39A 109.5
C37 C39 H39B 109.5
H39A C39 H39B 109.5
C37 C39 H39C 109.5
H39A C39 H39C 109.5
H39B C39 H39C 109.5
C36 C40 C41 122.1(4)
C36 C40 H40 119.0
C41 C40 H40 119.0
C40 C41 C30 118.0(3)
C40 C41 C42 118.3(4)
C30 C41 C42 123.5(3)
C41 C42 C44 112.4(3)
C41 C42 C43 110.8(3)
C44 C42 C43 111.0(3)
C41 C42 H42 107.5
C44 C42 H42 107.5
C43 C42 H42 107.5
C42 C43 H43A 109.5
C42 C43 H43B 109.5
H43A C43 H43B 109.5
C42 C43 H43C 109.5
H43A C43 H43C 109.5
H43B C43 H43C 109.5
C42 C44 H44A 109.5
C42 C44 H44B 109.5
H44A C44 H44B 109.5
C42 C44 H44C 109.5
H44A C44 H44C 109.5
H44B C44 H44C 109.5
C56 C45 C46 119.6(3)
C56 C45 Sn6 116.1(3)
C46 C45 Sn6 124.3(3)
C50 C46 C45 118.9(3)
C50 C46 C47 118.5(3)
C45 C46 C47 122.6(3)
C46 C47 C49 112.7(3)
C46 C47 C48 111.4(3)
C49 C47 C48 110.4(3)
C46 C47 H47 107.3
C49 C47 H47 107.3
C48 C47 H47 107.3
C47 C48 H48A 109.5
C47 C48 H48B 109.5
H48A C48 H48B 109.5
C47 C48 H48C 109.5
H48A C48 H48C 109.5
H48B C48 H48C 109.5
C47 C49 H49A 109.5
C47 C49 H49B 109.5
H49A C49 H49B 109.5
C47 C49 H49C 109.5
H49A C49 H49C 109.5
H49B C49 H49C 109.5
C46 C50 C51 121.9(4)
C46 C50 H50 119.1
C51 C50 H50 119.1
C55 C51 C50 117.7(3)
C55 C51 C52 121.8(3)
C50 C51 C52 120.5(3)
C51 C52 C54 112.1(3)
C51 C52 C53 111.3(3)
C54 C52 C53 110.7(3)
C51 C52 H52 107.5
C54 C52 H52 107.5
C53 C52 H52 107.5
C52 C53 H53A 109.5
C52 C53 H53B 109.5
H53A C53 H53B 109.5
C52 C53 H53C 109.5
H53A C53 H53C 109.5
H53B C53 H53C 109.5
C52 C54 H54A 109.5
C52 C54 H54B 109.5
H54A C54 H54B 109.5
C52 C54 H54C 109.5
H54A C54 H54C 109.5
H54B C54 H54C 109.5
C51 C55 C56 122.8(3)
C51 C55 H55 118.6
C56 C55 H55 118.6
C55 C56 C45 119.1(3)
C55 C56 C57 118.6(3)
C45 C56 C57 122.3(3)
C56 C57 C58 111.9(3)
C56 C57 C59 112.0(3)
C58 C57 C59 111.9(3)
C56 C57 H57 106.9
C58 C57 H57 106.9
C59 C57 H57 106.9
C57 C58 H58A 109.5
C57 C58 H58B 109.5
H58A C58 H58B 109.5
C57 C58 H58C 109.5
H58A C58 H58C 109.5
H58B C58 H58C 109.5
C57 C59 H59A 109.5
C57 C59 H59B 109.5
H59A C59 H59B 109.5
C57 C59 H59C 109.5
H59A C59 H59C 109.5
H59B C59 H59C 109.5
C61 C60 C71 119.7(3)
C61 C60 Sn6 124.0(3)
C71 C60 Sn6 116.3(3)
C65 C61 C60 119.1(3)
C65 C61 C62 117.7(3)
C60 C61 C62 123.2(3)
C64 C62 C61 112.3(3)
C64 C62 C63 111.3(3)
C61 C62 C63 111.2(3)
C64 C62 H62 107.2
C61 C62 H62 107.2
C63 C62 H62 107.2
C62 C63 H63A 109.5
C62 C63 H63B 109.5
H63A C63 H63B 109.5
C62 C63 H63C 109.5
H63A C63 H63C 109.5
H63B C63 H63C 109.5
C62 C64 H64A 109.5
C62 C64 H64B 109.5
H64A C64 H64B 109.5
C62 C64 H64C 109.5
H64A C64 H64C 109.5
H64B C64 H64C 109.5
C61 C65 C66 122.3(4)
C61 C65 H65 118.8
C66 C65 H65 118.8
C70 C66 C65 117.4(4)
C70 C66 C67 121.4(4)
C65 C66 C67 121.1(4)
C68 C67 C66 111.2(4)
C68 C67 C69 111.0(4)
C66 C67 C69 111.8(4)
C68 C67 H67 107.5
C66 C67 H67 107.5
C69 C67 H67 107.5
C67 C68 H68A 109.5
C67 C68 H68B 109.5
H68A C68 H68B 109.5
C67 C68 H68C 109.5
H68A C68 H68C 109.5
H68B C68 H68C 109.5
C67 C69 H69A 109.5
C67 C69 H69B 109.5
H69A C69 H69B 109.5
C67 C69 H69C 109.5
H69A C69 H69C 109.5
H69B C69 H69C 109.5
C66 C70 C71 122.5(3)
C66 C70 H70 118.7
C71 C70 H70 118.7
C70 C71 C60 119.0(3)
C70 C71 C72 118.1(3)
C60 C71 C72 122.9(3)
C71 C72 C74 112.5(3)
C71 C72 C73 111.1(3)
C74 C72 C73 111.3(3)
C71 C72 H72 107.2
C74 C72 H72 107.2
C73 C72 H72 107.2
C72 C73 H73A 109.5
C72 C73 H73B 109.5
H73A C73 H73B 109.5
C72 C73 H73C 109.5
H73A C73 H73C 109.5
H73B C73 H73C 109.5
C72 C74 H74A 109.5
C72 C74 H74B 109.5
H74A C74 H74B 109.5
C72 C74 H74C 109.5
H74A C74 H74C 109.5
H74B C74 H74C 109.5
C76 C75 C83 120.5(3)
C76 C75 Sn2 120.2(3)
C83 C75 Sn2 119.3(3)
C80 C76 C75 118.1(4)
C80 C76 C77 118.7(4)
C75 C76 C77 123.2(3)
C76 C77 C79 113.5(3)
C76 C77 C78 110.7(3)
C79 C77 C78 110.8(3)
C76 C77 H77 107.1
C79 C77 H77 107.1
C78 C77 H77 107.1
C77 C78 H78A 109.5
C77 C78 H78B 109.5
H78A C78 H78B 109.5
C77 C78 H78C 109.5
H78A C78 H78C 109.5
H78B C78 H78C 109.5
C77 C79 H79A 109.5
C77 C79 H79B 109.5
H79A C79 H79B 109.5
C77 C79 H79C 109.5
H79A C79 H79C 109.5
H79B C79 H79C 109.5
C81 C80 C76 122.4(4)
C81 C80 H80 118.8
C76 C80 H80 118.8
C82 C81 C80 118.2(4)
C82 C81 C87 122.4(4)
C80 C81 C87 119.4(4)
C81 C82 C83 121.7(4)
C81 C82 H82 119.1
C83 C82 H82 119.1
C75 C83 C82 118.8(4)
C75 C83 C84 122.3(3)
C82 C83 C84 118.8(3)
C83 C84 C86 112.9(4)
C83 C84 C85 112.4(3)
C86 C84 C85 111.8(4)
C83 C84 H84 106.4
C86 C84 H84 106.4
C85 C84 H84 106.4
C84 C85 H85A 109.5
C84 C85 H85B 109.5
H85A C85 H85B 109.5
C84 C85 H85C 109.5
H85A C85 H85C 109.5
H85B C85 H85C 109.5
C84 C86 H86A 109.5
C84 C86 H86B 109.5
H86A C86 H86B 109.5
C84 C86 H86C 109.5
H86A C86 H86C 109.5
H86B C86 H86C 109.5
C88 C87 C89 110.8(4)
C88 C87 C81 114.6(4)
C89 C87 C81 107.5(4)
C88 C87 H87 107.9
C89 C87 H87 107.9
C81 C87 H87 107.9
C87 C88 H88A 109.5
C87 C88 H88B 109.5
H88A C88 H88B 109.5
C87 C88 H88C 109.5
H88A C88 H88C 109.5
H88B C88 H88C 109.5
C87 C89 H89A 109.5
C87 C89 H89B 109.5
H89A C89 H89B 109.5
C87 C89 H89C 109.5
H89A C89 H89C 109.5
H89B C89 H89C 109.5
C855 C854 C853 119.4(15)
C855 C854 H854 120.3
C853 C854 H854 120.3
C853 C856 H85D 109.5
C853 C856 H85E 109.5
H85D C856 H85E 109.5
C853 C856 H85F 109.5
H85D C856 H85F 109.5
H85E C856 H85F 109.5
C852 C853 C856 122.0(12)
C852 C853 C854 117.0(12)
C856 C853 C854 121.0(13)
C851 C852 C853 121.8(11)
C851 C852 H852 119.1
C853 C852 H852 119.1
C850 C851 C852 119.6(10)
C850 C851 H851 120.2
C852 C851 H851 120.2
C855 C850 C851 118.6(12)
C855 C850 H850 120.7
C851 C850 H850 120.7
C850 C855 C854 123.4(15)
C850 C855 H855 118.3
C854 C855 H855 118.3
C808 C801 C802 119.(3)
C808 C801 C800 122.(3)
C802 C801 C800 119.3(14)
C804 C805 C808 117.(2)
C804 C805 H805 121.6
C808 C805 H805 121.6
C801 C800 H80A 109.5
C801 C800 H80B 109.5
H80A C800 H80B 109.5
C801 C800 H80C 109.5
H80A C800 H80C 109.5
H80B C800 H80C 109.5
C804 C803 C802 119.8(19)
C804 C803 H803 120.1
C802 C803 H803 120.1
C801 C802 C803 120.3(19)
C801 C802 H802 119.9
C803 C802 H802 119.9
C803 C804 C805 121.6(17)
C803 C804 H804 119.2
C805 C804 H804 119.2
C801 C808 C805 122.(4)
C801 C808 H808 118.8
C805 C808 H808 118.8
C98 C97 H97A 109.5
C98 C97 H97B 109.5
H97A C97 H97B 109.5
C98 C97 H97C 109.5
H97A C97 H97C 109.5
H97B C97 H97C 109.5
C99 C98 C103 117.6(5)
C99 C98 C97 121.3(5)
C103 C98 C97 121.1(5)
C100 C99 C98 121.6(5)
C100 C99 H99 119.2
C98 C99 H99 119.2
C99 C100 C101 119.6(6)
C99 C100 H100 120.2
C101 C100 H100 120.2
C102 C101 C100 119.8(6)
C102 C101 H101 120.1
C100 C101 H101 120.1
C101 C102 C103 120.1(5)
C101 C102 H102 120.0
C103 C102 H102 120.0
C402 C400 C401 108.0(13)
C402 C400 C4 113.5(15)
C401 C400 C4 105.6(9)
C402 C400 H400 109.9
C401 C400 H400 109.9
C4 C400 H400 109.9
C400 C402 H40A 109.5
C400 C402 H40B 109.5
H40A C402 H40B 109.5
C400 C402 H40C 109.5
H40A C402 H40C 109.5
H40B C402 H40C 109.5
C400 C401 H40D 109.5
C400 C401 H40E 109.5
H40D C401 H40E 109.5
C400 C401 H40F 109.5
H40D C401 H40F 109.5
H40E C401 H40F 109.5
C501 C500 H50A 109.5
C501 C500 H50B 109.5
H50A C500 H50B 109.5
C501 C500 H50C 109.5
H50A C500 H50C 109.5
H50B C500 H50C 109.5
C500 C501 C4 114.(2)
C500 C501 C502 104.7(18)
C4 C501 C502 103.3(13)
C500 C501 H501 111.4
C4 C501 H501 111.4
C502 C501 H501 111.4
C501 C502 H50D 109.5
C501 C502 H50E 109.5
H50D C502 H50E 109.5
C501 C502 H50F 109.5
H50D C502 H50F 109.5
H50E C502 H50F 109.5
C98 C103 C102 121.4(5)
C98 C103 H103 119.3
C102 C103 H103 119.3

loop_
_geom_bond_atom_site_label_1
_geom_bond_atom_site_label_2
_geom_bond_distance
Sn1 Sn2 2.8255(4)
Sn1 Sn4 2.8560(4)
Sn1 Sn5 2.8890(4)
Sn2 C75 2.171(4)
Sn2 Sn6 2.7992(4)
Sn2 Sn3 2.8799(4)
Sn3 Sn5 2.8316(4)
Sn3 Sn4 2.8487(4)
Sn4 C15 2.182(4)
Sn4 C1 2.193(4)
Sn5 C30 2.185(4)
Sn5 Sn6 2.8299(3)
Sn6 C45 2.182(4)
Sn6 C60 2.190(3)
C1 C2 1.410(5)
C1 C8 1.411(5)
C2 C3 1.399(5)
C2 C12 1.519(6)
C3 C4 1.392(6)
C3 H3 0.95
C4 C7 1.380(6)
C4 C501 1.522(18)
C4 C400 1.551(15)
C7 C8 1.394(5)
C7 H7 0.95
C8 C9 1.520(6)
C9 C10 1.525(6)
C9 C11 1.536(6)
C9 H9 1.0
C10 H10A 0.98
C10 H10B 0.98
C10 H10C 0.98
C11 H11A 0.98
C11 H11B 0.98
C11 H11C 0.98
C12 C13 1.521(6)
C12 C14 1.523(5)
C12 H12 1.0
C13 H13A 0.98
C13 H13B 0.98
C13 H13C 0.98
C14 H14A 0.98
C14 H14B 0.98
C14 H14C 0.98
C15 C16 1.404(5)
C15 C26 1.415(5)
C16 C20 1.393(5)
C16 C17 1.519(5)
C17 C19 1.523(6)
C17 C18 1.538(5)
C17 H17 1.0
C18 H18A 0.98
C18 H18B 0.98
C18 H18C 0.98
C19 H19A 0.98
C19 H19B 0.98
C19 H19C 0.98
C20 C21 1.378(6)
C20 H20 0.95
C21 C25 1.393(6)
C21 C22 1.526(6)
C22 C23 1.492(7)
C22 C24 1.523(7)
C22 H22 1.0
C23 H23A 0.98
C23 H23B 0.98
C23 H23C 0.98
C24 H24A 0.98
C24 H24B 0.98
C24 H24C 0.98
C25 C26 1.399(5)
C25 H25 0.95
C26 C27 1.521(6)
C27 C29 1.526(6)
C27 C28 1.529(6)
C27 H27 1.0
C28 H28A 0.98
C28 H28B 0.98
C28 H28C 0.98
C29 H29A 0.98
C29 H29B 0.98
C29 H29C 0.98
C30 C41 1.411(5)
C30 C31 1.411(5)
C31 C35 1.396(5)
C31 C32 1.512(6)
C32 C34 1.525(6)
C32 C33 1.539(5)
C32 H32 1.0
C33 H33A 0.98
C33 H33B 0.98
C33 H33C 0.98
C34 H34A 0.98
C34 H34B 0.98
C34 H34C 0.98
C35 C36 1.370(6)
C35 H35 0.95
C36 C40 1.386(5)
C36 C37 1.535(5)
C37 C39 1.496(6)
C37 C38 1.511(6)
C37 H37 1.0
C38 H38A 0.98
C38 H38B 0.98
C38 H38C 0.98
C39 H39A 0.98
C39 H39B 0.98
C39 H39C 0.98
C40 C41 1.399(5)
C40 H40 0.95
C41 C42 1.518(5)
C42 C44 1.521(5)
C42 C43 1.525(5)
C42 H42 1.0
C43 H43A 0.98
C43 H43B 0.98
C43 H43C 0.98
C44 H44A 0.98
C44 H44B 0.98
C44 H44C 0.98
C45 C56 1.406(5)
C45 C46 1.414(5)
C46 C50 1.398(5)
C46 C47 1.517(5)
C47 C49 1.526(5)
C47 C48 1.526(6)
C47 H47 1.0
C48 H48A 0.98
C48 H48B 0.98
C48 H48C 0.98
C49 H49A 0.98
C49 H49B 0.98
C49 H49C 0.98
C50 C51 1.399(5)
C50 H50 0.95
C51 C55 1.381(5)
C51 C52 1.515(5)
C52 C54 1.521(6)
C52 C53 1.527(5)
C52 H52 1.0
C53 H53A 0.98
C53 H53B 0.98
C53 H53C 0.98
C54 H54A 0.98
C54 H54B 0.98
C54 H54C 0.98
C55 C56 1.389(5)
C55 H55 0.95
C56 C57 1.521(5)
C57 C58 1.527(5)
C57 C59 1.536(5)
C57 H57 1.0
C58 H58A 0.98
C58 H58B 0.98
C58 H58C 0.98
C59 H59A 0.98
C59 H59B 0.98
C59 H59C 0.98
C60 C61 1.404(5)
C60 C71 1.407(5)
C61 C65 1.391(5)
C61 C62 1.526(5)
C62 C64 1.526(5)
C62 C63 1.536(6)
C62 H62 1.0
C63 H63A 0.98
C63 H63B 0.98
C63 H63C 0.98
C64 H64A 0.98
C64 H64B 0.98
C64 H64C 0.98
C65 C66 1.398(5)
C65 H65 0.95
C66 C70 1.383(5)
C66 C67 1.520(6)
C67 C68 1.509(7)
C67 C69 1.520(7)
C67 H67 1.0
C68 H68A 0.98
C68 H68B 0.98
C68 H68C 0.98
C69 H69A 0.98
C69 H69B 0.98
C69 H69C 0.98
C70 C71 1.396(5)
C70 H70 0.95
C71 C72 1.522(5)
C72 C74 1.527(5)
C72 C73 1.537(5)
C72 H72 1.0
C73 H73A 0.98
C73 H73B 0.98
C73 H73C 0.98
C74 H74A 0.98
C74 H74B 0.98
C74 H74C 0.98
C75 C76 1.399(5)
C75 C83 1.399(5)
C76 C80 1.399(5)
C76 C77 1.522(5)
C77 C79 1.523(5)
C77 C78 1.536(5)
C77 H77 1.0
C78 H78A 0.98
C78 H78B 0.98
C78 H78C 0.98
C79 H79A 0.98
C79 H79B 0.98
C79 H79C 0.98
C80 C81 1.387(6)
C80 H80 0.95
C81 C82 1.378(6)
C81 C87 1.541(5)
C82 C83 1.402(5)
C82 H82 0.95
C83 C84 1.513(6)
C84 C86 1.521(6)
C84 C85 1.522(6)
C84 H84 1.0
C85 H85A 0.98
C85 H85B 0.98
C85 H85C 0.98
C86 H86A 0.98
C86 H86B 0.98
C86 H86C 0.98
C87 C88 1.511(7)
C87 C89 1.519(7)
C87 H87 1.0
C88 H88A 0.98
C88 H88B 0.98
C88 H88C 0.98
C89 H89A 0.98
C89 H89B 0.98
C89 H89C 0.98
C854 C855 1.34(3)
C854 C853 1.43(3)
C854 H854 0.95
C856 C853 1.485(16)
C856 H85D 0.98
C856 H85E 0.98
C856 H85F 0.98
C853 C852 1.388(16)
C852 C851 1.389(15)
C852 H852 0.95
C851 C850 1.376(15)
C851 H851 0.95
C850 C855 1.369(15)
C850 H850 0.95
C855 H855 0.95
C801 C808 1.383(19)
C801 C802 1.34(2)
C801 C800 1.53(2)
C805 C804 1.38(3)
C805 C808 1.35(5)
C805 H805 0.95
C800 H80A 0.98
C800 H80B 0.98
C800 H80C 0.98
C803 C804 1.36(2)
C803 C802 1.370(19)
C803 H803 0.95
C802 H802 0.95
C804 H804 0.95
C808 H808 0.95
C97 C98 1.490(8)
C97 H97A 0.98
C97 H97B 0.98
C97 H97C 0.98
C98 C99 1.377(8)
C98 C103 1.383(7)
C99 C100 1.375(8)
C99 H99 0.95
C100 C101 1.390(8)
C100 H100 0.95
C101 C102 1.355(8)
C101 H101 0.95
C102 C103 1.383(8)
C102 H102 0.95
C400 C402 1.46(2)
C400 C401 1.531(12)
C400 H400 1.0
C402 H40A 0.98
C402 H40B 0.98
C402 H40C 0.98
C401 H40D 0.98
C401 H40E 0.98
C401 H40F 0.98
C500 C501 1.42(4)
C500 H50A 0.98
C500 H50B 0.98
C500 H50C 0.98
C501 C502 1.62(3)
C501 H501 1.0
C502 H50D 0.98
C502 H50E 0.98
C502 H50F 0.98
C103 H103 0.95

loop_
_geom_torsion_atom_site_label_1
_geom_torsion_atom_site_label_2
_geom_torsion_atom_site_label_3
_geom_torsion_atom_site_label_4
_geom_torsion
Sn4 Sn1 Sn2 C75 78.60(16)
Sn5 Sn1 Sn2 C75 171.24(16)
Sn4 Sn1 Sn2 Sn6 -128.318(10)
Sn5 Sn1 Sn2 Sn6 -35.682(9)
Sn4 Sn1 Sn2 Sn3 -39.201(9)
Sn5 Sn1 Sn2 Sn3 53.436(9)
C75 Sn2 Sn3 Sn5 166.54(12)
Sn6 Sn2 Sn3 Sn5 36.255(9)
Sn1 Sn2 Sn3 Sn5 -55.014(9)
C75 Sn2 Sn3 Sn4 -99.17(12)
Sn6 Sn2 Sn3 Sn4 130.545(11)
Sn1 Sn2 Sn3 Sn4 39.275(9)
Sn5 Sn3 Sn4 C15 142.83(12)
Sn2 Sn3 Sn4 C15 65.22(12)
Sn5 Sn3 Sn4 C1 -82.33(12)
Sn2 Sn3 Sn4 C1 -159.94(12)
Sn5 Sn3 Sn4 Sn1 38.844(9)
Sn2 Sn3 Sn4 Sn1 -38.771(9)
Sn2 Sn1 Sn4 C15 -82.80(11)
Sn5 Sn1 Sn4 C15 -160.37(11)
Sn2 Sn1 Sn4 C1 151.53(11)
Sn5 Sn1 Sn4 C1 73.96(11)
Sn2 Sn1 Sn4 Sn3 39.710(9)
Sn5 Sn1 Sn4 Sn3 -37.856(9)
Sn4 Sn3 Sn5 C30 76.57(15)
Sn2 Sn3 Sn5 C30 168.30(15)
Sn4 Sn3 Sn5 Sn6 -127.528(10)
Sn2 Sn3 Sn5 Sn6 -35.799(9)
Sn4 Sn3 Sn5 Sn1 -38.380(9)
Sn2 Sn3 Sn5 Sn1 53.349(8)
Sn2 Sn1 Sn5 C30 167.16(11)
Sn4 Sn1 Sn5 C30 -99.78(11)
Sn2 Sn1 Sn5 Sn6 35.234(10)
Sn4 Sn1 Sn5 Sn6 128.295(10)
Sn2 Sn1 Sn5 Sn3 -54.876(9)
Sn4 Sn1 Sn5 Sn3 38.186(9)
C75 Sn2 Sn6 C45 91.39(17)
Sn1 Sn2 Sn6 C45 -68.11(11)
Sn3 Sn2 Sn6 C45 -140.51(11)
C75 Sn2 Sn6 C60 -33.58(16)
Sn1 Sn2 Sn6 C60 166.92(10)
Sn3 Sn2 Sn6 C60 94.52(10)
C75 Sn2 Sn6 Sn5 -164.17(13)
Sn1 Sn2 Sn6 Sn5 36.327(10)
Sn3 Sn2 Sn6 Sn5 -36.073(10)
C30 Sn5 Sn6 C45 -33.03(16)
Sn3 Sn5 Sn6 C45 165.92(10)
Sn1 Sn5 Sn6 C45 93.73(10)
C30 Sn5 Sn6 C60 95.63(18)
Sn3 Sn5 Sn6 C60 -65.43(13)
Sn1 Sn5 Sn6 C60 -137.62(13)
C30 Sn5 Sn6 Sn2 -162.16(13)
Sn3 Sn5 Sn6 Sn2 36.786(10)
Sn1 Sn5 Sn6 Sn2 -35.404(10)
C15 Sn4 C1 C2 -121.9(3)
Sn3 Sn4 C1 C2 94.3(3)
Sn1 Sn4 C1 C2 7.0(4)
C15 Sn4 C1 C8 50.8(3)
Sn3 Sn4 C1 C8 -93.1(3)
Sn1 Sn4 C1 C8 179.7(2)
C8 C1 C2 C3 -4.2(5)
Sn4 C1 C2 C3 168.4(3)
C8 C1 C2 C12 175.8(3)
Sn4 C1 C2 C12 -11.7(5)
C1 C2 C3 C4 1.2(6)
C12 C2 C3 C4 -178.7(4)
C2 C3 C4 C7 2.1(6)
C2 C3 C4 C501 173.4(10)
C2 C3 C4 C400 -172.6(7)
C3 C4 C7 C8 -2.6(6)
C501 C4 C7 C8 -172.6(11)
C400 C4 C7 C8 172.5(7)
C4 C7 C8 C1 -0.3(6)
C4 C7 C8 C9 179.1(4)
C2 C1 C8 C7 3.7(5)
Sn4 C1 C8 C7 -169.3(3)
C2 C1 C8 C9 -175.6(3)
Sn4 C1 C8 C9 11.4(5)
C7 C8 C9 C10 -64.5(5)
C1 C8 C9 C10 114.9(4)
C7 C8 C9 C11 60.6(5)
C1 C8 C9 C11 -120.0(4)
C3 C2 C12 C13 -65.5(5)
C1 C2 C12 C13 114.6(4)
C3 C2 C12 C14 59.2(5)
C1 C2 C12 C14 -120.7(4)
C1 Sn4 C15 C16 54.0(3)
Sn3 Sn4 C15 C16 -166.3(2)
Sn1 Sn4 C15 C16 -83.0(3)
C1 Sn4 C15 C26 -124.8(3)
Sn3 Sn4 C15 C26 14.9(4)
Sn1 Sn4 C15 C26 98.2(3)
C26 C15 C16 C20 1.6(6)
Sn4 C15 C16 C20 -177.3(3)
C26 C15 C16 C17 -176.4(4)
Sn4 C15 C16 C17 4.7(5)
C20 C16 C17 C19 -64.0(5)
C15 C16 C17 C19 114.1(4)
C20 C16 C17 C18 62.2(5)
C15 C16 C17 C18 -119.7(4)
C15 C16 C20 C21 -0.6(6)
C17 C16 C20 C21 177.6(4)
C16 C20 C21 C25 0.3(7)
C16 C20 C21 C22 -178.1(4)
C20 C21 C22 C23 -112.9(5)
C25 C21 C22 C23 68.7(6)
C20 C21 C22 C24 121.3(5)
C25 C21 C22 C24 -57.1(6)
C20 C21 C25 C26 -1.1(7)
C22 C21 C25 C26 177.3(4)
C21 C25 C26 C15 2.2(7)
C21 C25 C26 C27 -176.3(4)
C16 C15 C26 C25 -2.4(6)
Sn4 C15 C26 C25 176.4(3)
C16 C15 C26 C27 176.0(4)
Sn4 C15 C26 C27 -5.2(6)
C25 C26 C27 C29 -75.3(5)
C15 C26 C27 C29 106.3(5)
C25 C26 C27 C28 49.4(5)
C15 C26 C27 C28 -129.1(4)
Sn6 Sn5 C30 C41 63.4(3)
Sn3 Sn5 C30 C41 -146.9(2)
Sn1 Sn5 C30 C41 -49.6(3)
Sn6 Sn5 C30 C31 -120.5(3)
Sn3 Sn5 C30 C31 29.2(4)
Sn1 Sn5 C30 C31 126.5(3)
C41 C30 C31 C35 3.0(5)
Sn5 C30 C31 C35 -173.0(3)
C41 C30 C31 C32 -177.2(3)
Sn5 C30 C31 C32 6.8(5)
C35 C31 C32 C34 -104.4(4)
C30 C31 C32 C34 75.8(4)
C35 C31 C32 C33 18.2(5)
C30 C31 C32 C33 -161.6(4)
C30 C31 C35 C36 0.4(6)
C32 C31 C35 C36 -179.4(3)
C31 C35 C36 C40 -3.0(6)
C31 C35 C36 C37 173.2(4)
C35 C36 C37 C39 121.1(4)
C40 C36 C37 C39 -62.9(5)
C35 C36 C37 C38 -112.5(4)
C40 C36 C37 C38 63.5(5)
C35 C36 C40 C41 2.3(6)
C37 C36 C40 C41 -173.8(4)
C36 C40 C41 C30 0.9(6)
C36 C40 C41 C42 176.5(3)
C31 C30 C41 C40 -3.6(5)
Sn5 C30 C41 C40 172.5(3)
C31 C30 C41 C42 -179.0(3)
Sn5 C30 C41 C42 -2.9(5)
C40 C41 C42 C44 57.2(5)
C30 C41 C42 C44 -127.4(4)
C40 C41 C42 C43 -67.6(4)
C30 C41 C42 C43 107.7(4)
C60 Sn6 C45 C56 -56.6(3)
Sn2 Sn6 C45 C56 177.31(19)
Sn5 Sn6 C45 C56 86.7(3)
C60 Sn6 C45 C46 123.2(3)
Sn2 Sn6 C45 C46 -2.9(3)
Sn5 Sn6 C45 C46 -93.6(3)
C56 C45 C46 C50 -0.5(5)
Sn6 C45 C46 C50 179.7(3)
C56 C45 C46 C47 179.7(3)
Sn6 C45 C46 C47 -0.1(5)
C50 C46 C47 C49 57.1(5)
C45 C46 C47 C49 -123.1(4)
C50 C46 C47 C48 -67.7(4)
C45 C46 C47 C48 112.1(4)
C45 C46 C50 C51 0.3(5)
C47 C46 C50 C51 -179.9(3)
C46 C50 C51 C55 0.6(5)
C46 C50 C51 C52 -179.1(3)
C55 C51 C52 C54 -126.2(4)
C50 C51 C52 C54 53.5(5)
C55 C51 C52 C53 109.2(4)
C50 C51 C52 C53 -71.0(5)
C50 C51 C55 C56 -1.3(5)
C52 C51 C55 C56 178.4(3)
C51 C55 C56 C45 1.1(5)
C51 C55 C56 C57 -177.5(3)
C46 C45 C56 C55 -0.1(5)
Sn6 C45 C56 C55 179.6(3)
C46 C45 C56 C57 178.4(3)
Sn6 C45 C56 C57 -1.8(4)
C55 C56 C57 C58 66.5(4)
C45 C56 C57 C58 -112.1(4)
C55 C56 C57 C59 -60.1(4)
C45 C56 C57 C59 121.4(4)
C45 Sn6 C60 C61 123.3(3)
Sn2 Sn6 C60 C61 -96.6(3)
Sn5 Sn6 C60 C61 -7.0(4)
C45 Sn6 C60 C71 -57.6(3)
Sn2 Sn6 C60 C71 82.5(3)
Sn5 Sn6 C60 C71 172.1(2)
C71 C60 C61 C65 0.9(6)
Sn6 C60 C61 C65 -180.0(3)
C71 C60 C61 C62 -179.4(3)
Sn6 C60 C61 C62 -0.2(5)
C65 C61 C62 C64 57.2(5)
C60 C61 C62 C64 -122.5(4)
C65 C61 C62 C63 -68.3(4)
C60 C61 C62 C63 112.0(4)
C60 C61 C65 C66 -0.1(6)
C62 C61 C65 C66 -179.9(4)
C61 C65 C66 C70 -0.8(6)
C61 C65 C66 C67 -178.6(4)
C70 C66 C67 C68 -115.0(5)
C65 C66 C67 C68 62.8(6)
C70 C66 C67 C69 120.3(5)
C65 C66 C67 C69 -61.9(6)
C65 C66 C70 C71 1.0(6)
C67 C66 C70 C71 178.8(4)
C66 C70 C71 C60 -0.2(6)
C66 C70 C71 C72 179.6(4)
C61 C60 C71 C70 -0.8(6)
Sn6 C60 C71 C70 -179.9(3)
C61 C60 C71 C72 179.5(3)
Sn6 C60 C71 C72 0.3(5)
C70 C71 C72 C74 60.1(5)
C60 C71 C72 C74 -120.2(4)
C70 C71 C72 C73 -65.4(5)
C60 C71 C72 C73 114.3(4)
Sn6 Sn2 C75 C76 69.6(3)
Sn1 Sn2 C75 C76 -143.5(2)
Sn3 Sn2 C75 C76 -43.6(3)
Sn6 Sn2 C75 C83 -112.2(3)
Sn1 Sn2 C75 C83 34.8(4)
Sn3 Sn2 C75 C83 134.7(3)
C83 C75 C76 C80 -4.3(5)
Sn2 C75 C76 C80 173.9(3)
C83 C75 C76 C77 175.8(3)
Sn2 C75 C76 C77 -6.0(5)
C80 C76 C77 C79 50.1(5)
C75 C76 C77 C79 -130.0(4)
C80 C76 C77 C78 -75.3(4)
C75 C76 C77 C78 104.6(4)
C75 C76 C80 C81 -0.3(6)
C77 C76 C80 C81 179.6(4)
C76 C80 C81 C82 4.0(6)
C76 C80 C81 C87 -173.3(4)
C80 C81 C82 C83 -3.1(6)
C87 C81 C82 C83 174.1(4)
C76 C75 C83 C82 5.2(6)
Sn2 C75 C83 C82 -173.1(3)
C76 C75 C83 C84 -176.3(4)
Sn2 C75 C83 C84 5.5(5)
C81 C82 C83 C75 -1.4(6)
C81 C82 C83 C84 180.0(4)
C75 C83 C84 C86 -100.0(5)
C82 C83 C84 C86 78.6(5)
C75 C83 C84 C85 132.4(4)
C82 C83 C84 C85 -49.0(5)
C82 C81 C87 C88 22.9(6)
C80 C81 C87 C88 -159.9(4)
C82 C81 C87 C89 -100.7(5)
C80 C81 C87 C89 76.4(5)
C855 C854 C853 C852 -5.(3)
C855 C854 C853 C856 177.7(17)
C856 C853 C852 C851 -177.5(11)
C854 C853 C852 C851 5.(2)
C853 C852 C851 C850 -3.8(16)
C852 C851 C850 C855 2.1(14)
C851 C850 C855 C854 -2.(2)
C853 C854 C855 C850 3.(3)
C808 C801 C802 C803 3.(4)
C800 C801 C802 C803 -178.8(16)
C804 C803 C802 C801 -1.(3)
C802 C803 C804 C805 0.(3)
C808 C805 C804 C803 -1.(4)
C802 C801 C808 C805 -5.(6)
C800 C801 C808 C805 177.(3)
C804 C805 C808 C801 4.(6)
C103 C98 C99 C100 1.0(9)
C97 C98 C99 C100 178.8(6)
C98 C99 C100 C101 -0.1(9)
C99 C100 C101 C102 -0.6(9)
C100 C101 C102 C103 0.3(9)
C7 C4 C400 C402 -133.7(11)
C3 C4 C400 C402 41.0(12)
C501 C4 C400 C402 98.(10)
C7 C4 C400 C401 108.2(14)
C3 C4 C400 C401 -77.0(17)
C501 C4 C400 C401 -21.(8)
C7 C4 C501 C500 15.(2)
C3 C4 C501 C500 -155.5(13)
C400 C4 C501 C500 74.(9)
C7 C4 C501 C502 -98.(2)
C3 C4 C501 C502 91.4(19)
C400 C4 C501 C502 -39.(7)
C99 C98 C103 C102 -1.3(8)
C97 C98 C103 C102 -179.1(5)
C101 C102 C103 C98 0.6(8)
